data_7234432
loop_
_publ_author_name
'Xuan Zhang'
'Haomiao Xie'
'Maria Ballesteros-Rivas'
'Zhao-Xi Wang'
'Kim R. Dunbar'

_publ_section_title
;
 Structural distortions of the spin-crossover material
 [Co(pyterpy)2](TCNQ)2 mediated by supramolecular interactions
;
_journal_name_full 'Journal of Materials Chemistry C'
_journal_page_first 9292
_journal_page_last 9298
_journal_paper_doi 10.1039/C5TC01851J
_journal_volume 3
_journal_year 2015
_chemical_formula_moiety 'C40 H28 Co N8, C0.61 O0.25, 2(C12 H4 N4), C3 H7 N O'
_chemical_formula_sum 'C67.61 H43 Co N17 O1.25'
_chemical_formula_weight 1172.44
_chemical_name_common Co(pyterpy)2(TCNQ)2_DMF_MeOH
_chemical_name_systematic
;      
Cobalt(II) bis-(4?-(4???-pyridyl)- 2,2?:6?,2??-terpyridine) 
tetracyanoquinodimethane N,N-dimethyl formamide methanol
;
_space_group_crystal_system triclinic
_space_group_IT_number 2
_space_group_name_Hall '-P 1'
_space_group_name_H-M_alt 'P -1'
_atom_sites_solution_hydrogens geom
_atom_sites_solution_primary direct
_cell_angle_alpha 105.759(6)
_cell_angle_beta 95.448(6)
_cell_angle_gamma 94.088(6)
_cell_formula_units_Z 2
_cell_length_a 8.986(4)
_cell_length_b 13.909(6)
_cell_length_c 24.825(11)
_cell_measurement_reflns_used 5855
_cell_measurement_temperature 300.15
_cell_measurement_theta_max 21.90
_cell_measurement_theta_min 2.29
_cell_volume 2957(2)
_computing_cell_refinement 'SAINT v8.34A (Bruker, 2013)'
_computing_data_reduction 'SAINT v8.34A (Bruker, 2013)'
_computing_molecular_graphics 'Olex2 (Dolomanov et al., 2009)'
_computing_publication_material 'Olex2 (Dolomanov et al., 2009)'
_computing_structure_refinement 'ShelXL (Sheldrick, 2008)'
_computing_structure_solution 'ShelXT (Sheldrick, 2015)'
_diffrn_ambient_temperature 300.15
_diffrn_measured_fraction_theta_full 0.997
_diffrn_measured_fraction_theta_max 0.994
_diffrn_measurement_device_type 'Bruker APEX-II CCD'
_diffrn_measurement_method '\f and \w scans'
_diffrn_radiation_type MoK\a
_diffrn_radiation_wavelength 0.71073
_diffrn_reflns_av_R_equivalents 0.0424
_diffrn_reflns_av_unetI/netI 0.0584
_diffrn_reflns_Laue_measured_fraction_full 0.997
_diffrn_reflns_Laue_measured_fraction_max 0.994
_diffrn_reflns_limit_h_max 11
_diffrn_reflns_limit_h_min -11
_diffrn_reflns_limit_k_max 17
_diffrn_reflns_limit_k_min -17
_diffrn_reflns_limit_l_max 31
_diffrn_reflns_limit_l_min -31
_diffrn_reflns_number 33075
_diffrn_reflns_point_group_measured_fraction_full 0.997
_diffrn_reflns_point_group_measured_fraction_max 0.994
_diffrn_reflns_theta_full 25.242
_diffrn_reflns_theta_max 26.733
_diffrn_reflns_theta_min 1.529
_diffrn_standards_number 0
_exptl_absorpt_coefficient_mu 0.351
_exptl_absorpt_correction_T_max 0.7455
_exptl_absorpt_correction_T_min 0.6854
_exptl_absorpt_correction_type multi-scan
_exptl_absorpt_process_details
;
SADABS-2012/1 (Bruker,2012) was used for absorption correction.
wR2(int) was 0.0820 before and 0.0458 after correction.
The Ratio of minimum to maximum transmission is 0.9194.
The \l/2 correction factor is 0.0015.
;
_exptl_crystal_colour black
_exptl_crystal_colour_primary black
_exptl_crystal_density_diffrn 1.317
_exptl_crystal_description needle
_exptl_crystal_F_000 1209
_exptl_crystal_size_max 0.25
_exptl_crystal_size_mid 0.13
_exptl_crystal_size_min 0.08
_refine_diff_density_max 0.201
_refine_diff_density_min -0.299
_refine_diff_density_rms 0.046
_refine_ls_extinction_coef .
_refine_ls_extinction_method none
_refine_ls_goodness_of_fit_ref 1.024
_refine_ls_hydrogen_treatment constr
_refine_ls_matrix_type full
_refine_ls_number_parameters 797
_refine_ls_number_reflns 12505
_refine_ls_number_restraints 0
_refine_ls_restrained_S_all 1.024
_refine_ls_R_factor_all 0.0871
_refine_ls_R_factor_gt 0.0475
_refine_ls_shift/su_max 0.002
_refine_ls_shift/su_mean 0.000
_refine_ls_structure_factor_coef Fsqd
_refine_ls_weighting_details 'w=1/[\s^2^(Fo^2^)+(0.0467P)^2^+0.3909P] where P=(Fo^2^+2Fc^2^)/3'
_refine_ls_weighting_scheme calc
_refine_ls_wR_factor_gt 0.1011
_refine_ls_wR_factor_ref 0.1195
_reflns_Friedel_coverage 0.000
_reflns_Friedel_fraction_full .
_reflns_Friedel_fraction_max .
_reflns_number_gt 8014
_reflns_number_total 12505
_reflns_threshold_expression 'I > 2\s(I)'
_cod_data_source_file J-Mater-Chem-C-2015-3-9292.cif
_cod_data_source_block 8-300K
_cod_database_code 7234432
_shelx_space_group_comment
;
The symmetry employed for this shelxl refinement is uniquely defined
by the following loop, which should always be used as a source of
symmetry information in preference to the above space-group names.
They are only intended as comments.
;
_shelx_estimated_absorpt_t_max 0.972
_shelx_estimated_absorpt_t_min 0.917
_olex2_refinement_description
;
1. Fixed Uiso
 At 1.2 times of:
  All C(H) groups
 At 1.5 times of:
  All C(H,H,H) groups
2.a Aromatic/amide H refined with riding coordinates:
 C2(H2), C4(H4), C7(H7), C8(H8), C9(H9), C10(H10), C11(H11), C12(H12),
 C13(H13), C14(H14), C17(H17), C18(H18), C19(H19), C20(H20), C22(H22), C24(H24),
  C27(H27), C28(H28), C29(H29), C30(H30), C31(H31), C32(H32), C33(H33),
 C34(H34), C37(H37), C38(H38), C39(H39), C40(H40), C45(H45), C46(H46), C48(H48),
  C49(H49), C57(H57), C58(H58), C60(H60), C61(H61), C65(H65)
2.b Idealised Me refined as rotating group:
 C66(H66A,H66B,H66C), C67(H67A,H67B,H67C)
;

loop_
_space_group_symop_operation_xyz
'x, y, z'
'-x, -y, -z'

loop_
_atom_site_label
_atom_site_type_symbol
_atom_site_fract_x
_atom_site_fract_y
_atom_site_fract_z
_atom_site_U_iso_or_equiv
_atom_site_adp_type
_atom_site_occupancy
_atom_site_site_symmetry_order
_atom_site_calc_flag
_atom_site_refinement_flags_posn
_atom_site_refinement_flags_adp
_atom_site_refinement_flags_occupancy
_atom_site_disorder_assembly
_atom_site_disorder_group
Co1 Co 0.13058(3) 0.58628(2) 0.76348(2) 0.03687(10) Uani 1 1 d . . . . .
N1 N 0.1190(2) 0.57990(14) 0.68292(7) 0.0388(4) Uani 1 1 d . . . . .
N2 N 0.3364(2) 0.51754(15) 0.73843(8) 0.0448(5) Uani 1 1 d . . . . .
N3 N -0.0861(2) 0.64290(15) 0.74715(8) 0.0471(5) Uani 1 1 d . . . . .
N4 N 0.1662(2) 0.59582(14) 0.84226(7) 0.0366(4) Uani 1 1 d . . . . .
N5 N 0.2435(2) 0.72735(15) 0.79321(8) 0.0448(5) Uani 1 1 d . . . . .
N6 N 0.0301(2) 0.45040(15) 0.76420(8) 0.0443(5) Uani 1 1 d . . . . .
N7 N 0.1554(3) 0.6335(2) 0.40891(9) 0.0716(7) Uani 1 1 d . . . . .
N8 N 0.4458(3) 0.5877(2) 1.11593(10) 0.0780(8) Uani 1 1 d . . . . .
C1 C 0.2304(3) 0.54391(17) 0.65280(9) 0.0398(5) Uani 1 1 d . . . . .
C2 C 0.2364(3) 0.55236(18) 0.59896(9) 0.0461(6) Uani 1 1 d . . . . .
H2 H 0.3132 0.5259 0.5787 0.055 Uiso 1 1 calc R . . . .
C3 C 0.1296(3) 0.59977(17) 0.57466(9) 0.0414(6) Uani 1 1 d . . . . .
C4 C 0.0158(3) 0.63616(18) 0.60636(9) 0.0438(6) Uani 1 1 d . . . . .
H4 H -0.0581 0.6685 0.5915 0.053 Uiso 1 1 calc R . . . .
C5 C 0.0118(2) 0.62463(17) 0.65950(9) 0.0395(5) Uani 1 1 d . . . . .
C6 C -0.1073(3) 0.65752(18) 0.69570(10) 0.0446(6) Uani 1 1 d . . . . .
C7 C -0.2318(3) 0.6975(2) 0.67831(11) 0.0662(8) Uani 1 1 d . . . . .
H7 H -0.2434 0.7076 0.6427 0.079 Uiso 1 1 calc R . . . .
C8 C -0.3401(3) 0.7227(3) 0.71439(13) 0.0792(10) Uani 1 1 d . . . . .
H8 H -0.4250 0.7506 0.7035 0.095 Uiso 1 1 calc R . . . .
C9 C -0.3203(3) 0.7061(2) 0.76628(12) 0.0702(9) Uani 1 1 d . . . . .
H9 H -0.3925 0.7209 0.7909 0.084 Uiso 1 1 calc R . . . .
C10 C -0.1923(3) 0.6671(2) 0.78125(11) 0.0589(7) Uani 1 1 d . . . . .
H10 H -0.1786 0.6571 0.8168 0.071 Uiso 1 1 calc R . . . .
C11 C 0.4392(3) 0.4819(2) 0.76862(11) 0.0550(7) Uani 1 1 d . . . . .
H11 H 0.4351 0.4941 0.8072 0.066 Uiso 1 1 calc R . . . .
C12 C 0.5500(3) 0.4281(2) 0.74496(11) 0.0661(8) Uani 1 1 d . . . . .
H12 H 0.6208 0.4054 0.7672 0.079 Uiso 1 1 calc R . . . .
C13 C 0.5551(3) 0.4083(2) 0.68797(12) 0.0703(9) Uani 1 1 d . . . . .
H13 H 0.6285 0.3711 0.6710 0.084 Uiso 1 1 calc R . . . .
C14 C 0.4507(3) 0.4439(2) 0.65631(11) 0.0605(8) Uani 1 1 d . . . . .
H14 H 0.4519 0.4307 0.6176 0.073 Uiso 1 1 calc R . . . .
C15 C 0.3445(3) 0.49921(18) 0.68259(9) 0.0430(6) Uani 1 1 d . . . . .
C16 C 0.1375(3) 0.61225(18) 0.51759(9) 0.0440(6) Uani 1 1 d . . . . .
C17 C 0.0588(4) 0.6793(2) 0.49820(11) 0.0758(10) Uani 1 1 d . . . . .
H17 H -0.0019 0.7196 0.5211 0.091 Uiso 1 1 calc R . . . .
C18 C 0.0701(4) 0.6866(3) 0.44445(13) 0.0922(12) Uani 1 1 d . . . . .
H18 H 0.0140 0.7319 0.4322 0.111 Uiso 1 1 calc R . . . .
C19 C 0.2304(3) 0.5702(2) 0.42847(11) 0.0644(8) Uani 1 1 d . . . . .
H19 H 0.2912 0.5314 0.4048 0.077 Uiso 1 1 calc R . . . .
C20 C 0.2261(3) 0.5567(2) 0.48103(10) 0.0529(7) Uani 1 1 d . . . . .
H20 H 0.2828 0.5103 0.4919 0.063 Uiso 1 1 calc R . . . .
C21 C 0.1250(2) 0.51665(17) 0.86058(9) 0.0378(5) Uani 1 1 d . . . . .
C22 C 0.1690(3) 0.51603(18) 0.91536(9) 0.0417(6) Uani 1 1 d . . . . .
H22 H 0.1386 0.4612 0.9278 0.050 Uiso 1 1 calc R . . . .
C23 C 0.2590(3) 0.59761(17) 0.95190(9) 0.0399(5) Uani 1 1 d . . . . .
C24 C 0.2973(3) 0.67958(17) 0.93239(9) 0.0416(6) Uani 1 1 d . . . . .
H24 H 0.3538 0.7363 0.9563 0.050 Uiso 1 1 calc R . . . .
C25 C 0.2509(2) 0.67642(17) 0.87720(9) 0.0372(5) Uani 1 1 d . . . . .
C26 C 0.2947(3) 0.75294(17) 0.84907(9) 0.0386(5) Uani 1 1 d . . . . .
C27 C 0.3856(3) 0.83990(18) 0.87529(10) 0.0471(6) Uani 1 1 d . . . . .
H27 H 0.4191 0.8557 0.9136 0.057 Uiso 1 1 calc R . . . .
C28 C 0.4266(3) 0.90366(19) 0.84391(12) 0.0559(7) Uani 1 1 d . . . . .
H28 H 0.4889 0.9627 0.8608 0.067 Uiso 1 1 calc R . . . .
C29 C 0.3743(3) 0.8788(2) 0.78739(12) 0.0586(7) Uani 1 1 d . . . . .
H29 H 0.4004 0.9207 0.7655 0.070 Uiso 1 1 calc R . . . .
C30 C 0.2832(3) 0.7914(2) 0.76409(11) 0.0535(7) Uani 1 1 d . . . . .
H30 H 0.2469 0.7755 0.7261 0.064 Uiso 1 1 calc R . . . .
C31 C -0.0414(3) 0.3778(2) 0.72030(11) 0.0564(7) Uani 1 1 d . . . . .
H31 H -0.0500 0.3887 0.6849 0.068 Uiso 1 1 calc R . . . .
C32 C -0.1021(3) 0.2882(2) 0.72548(12) 0.0669(8) Uani 1 1 d . . . . .
H32 H -0.1509 0.2394 0.6941 0.080 Uiso 1 1 calc R . . . .
C33 C -0.0903(3) 0.2714(2) 0.77748(13) 0.0679(8) Uani 1 1 d . . . . .
H33 H -0.1311 0.2109 0.7818 0.081 Uiso 1 1 calc R . . . .
C34 C -0.0172(3) 0.34478(19) 0.82354(11) 0.0564(7) Uani 1 1 d . . . . .
H34 H -0.0076 0.3345 0.8591 0.068 Uiso 1 1 calc R . . . .
C35 C 0.0410(3) 0.43325(18) 0.81567(9) 0.0410(6) Uani 1 1 d . . . . .
C36 C 0.3211(3) 0.59479(18) 1.00899(9) 0.0447(6) Uani 1 1 d . . . . .
C37 C 0.2431(3) 0.54640(19) 1.04115(10) 0.0537(7) Uani 1 1 d . . . . .
H37 H 0.1467 0.5149 1.0278 0.064 Uiso 1 1 calc R . . . .
C38 C 0.3098(4) 0.5453(2) 1.09322(11) 0.0690(8) Uani 1 1 d . . . . .
H38 H 0.2550 0.5123 1.1140 0.083 Uiso 1 1 calc R . . . .
C39 C 0.5205(4) 0.6332(2) 1.08458(13) 0.0772(9) Uani 1 1 d . . . . .
H39 H 0.6168 0.6637 1.0992 0.093 Uiso 1 1 calc R . . . .
C40 C 0.4645(3) 0.6384(2) 1.03171(11) 0.0605(7) Uani 1 1 d . . . . .
H40 H 0.5227 0.6709 1.0116 0.073 Uiso 1 1 calc R . . . .
O2 O 0.7138(19) 0.0578(16) 0.8285(7) 0.148(10) Uani 0.249(16) 1 d . . . . .
N9 N 0.6211(4) 0.0288(3) 0.71313(14) 0.1258(13) Uani 1 1 d . . . . .
N10 N 0.8901(4) -0.1444(2) 0.59325(13) 0.1061(11) Uani 1 1 d . . . . .
N11 N 0.3619(4) 0.3450(2) 0.48524(16) 0.1288(13) Uani 1 1 d . . . . .
N12 N 0.6379(4) 0.1840(2) 0.36472(13) 0.1004(10) Uani 1 1 d . . . . .
C41 C 0.8073(4) -0.0854(3) 0.60209(13) 0.0772(9) Uani 1 1 d . . . . .
C42 C 0.6591(4) 0.0109(3) 0.66889(16) 0.0842(10) Uani 1 1 d . . . . .
C43 C 0.7069(3) -0.0109(2) 0.61424(12) 0.0664(8) Uani 1 1 d . . . . .
C44 C 0.6648(3) 0.0433(2) 0.57555(11) 0.0576(7) Uani 1 1 d . . . . .
C45 C 0.5656(3) 0.1188(2) 0.58832(12) 0.0655(8) Uani 1 1 d . . . . .
H45 H 0.5286 0.1336 0.6231 0.079 Uiso 1 1 calc R . . . .
C46 C 0.5232(3) 0.1699(2) 0.55126(12) 0.0652(8) Uani 1 1 d . . . . .
H46 H 0.4574 0.2188 0.5610 0.078 Uiso 1 1 calc R . . . .
C47 C 0.5770(3) 0.15078(19) 0.49785(12) 0.0577(7) Uani 1 1 d . . . . .
C48 C 0.6762(3) 0.0761(2) 0.48534(12) 0.0658(8) Uani 1 1 d . . . . .
H48 H 0.7147 0.0620 0.4509 0.079 Uiso 1 1 calc R . . . .
C49 C 0.7167(3) 0.0243(2) 0.52254(12) 0.0661(8) Uani 1 1 d . . . . .
H49 H 0.7810 -0.0254 0.5126 0.079 Uiso 1 1 calc R . . . .
C50 C 0.5342(3) 0.2043(2) 0.45900(13) 0.0645(8) Uani 1 1 d . . . . .
C51 C 0.4383(4) 0.2824(3) 0.47306(15) 0.0849(10) Uani 1 1 d . . . . .
C52 C 0.5922(4) 0.1914(2) 0.40688(16) 0.0735(9) Uani 1 1 d . . . . .
C68 C 0.667(2) 0.145(2) 0.8538(8) 0.349(15) Uani 0.61(3) 1 d . . . . .
N13 N 1.4953(3) 1.12238(18) 0.97715(11) 0.0704(7) Uani 1 1 d . . . . .
N14 N 1.1618(3) 1.1582(2) 0.84527(12) 0.0954(9) Uani 1 1 d . . . . .
N15 N 0.9492(3) 0.67887(18) 1.03810(11) 0.0730(7) Uani 1 1 d . . . . .
N16 N 0.6203(3) 0.68745(18) 0.89800(10) 0.0661(7) Uani 1 1 d . . . . .
C53 C 1.3768(3) 1.10487(18) 0.95329(11) 0.0509(6) Uani 1 1 d . . . . .
C54 C 1.1938(3) 1.1227(2) 0.88037(12) 0.0590(7) Uani 1 1 d . . . . .
C55 C 1.2320(3) 1.07738(18) 0.92359(10) 0.0478(6) Uani 1 1 d . . . . .
C56 C 1.1373(3) 1.00019(17) 0.93329(10) 0.0426(6) Uani 1 1 d . . . . .
C57 C 1.0000(3) 0.96130(18) 0.89928(10) 0.0477(6) Uani 1 1 d . . . . .
H57 H 0.9694 0.9881 0.8701 0.057 Uiso 1 1 calc R . . . .
C58 C 0.9119(3) 0.88553(18) 0.90841(10) 0.0473(6) Uani 1 1 d . . . . .
H58 H 0.8219 0.8613 0.8853 0.057 Uiso 1 1 calc R . . . .
C59 C 0.9540(3) 0.84212(17) 0.95259(10) 0.0433(6) Uani 1 1 d . . . . .
C60 C 1.0916(3) 0.88120(18) 0.98612(10) 0.0466(6) Uani 1 1 d . . . . .
H60 H 1.1231 0.8544 1.0153 0.056 Uiso 1 1 calc R . . . .
C61 C 1.1790(3) 0.95685(18) 0.97689(10) 0.0457(6) Uani 1 1 d . . . . .
H61 H 1.2692 0.9810 0.9999 0.055 Uiso 1 1 calc R . . . .
C62 C 0.8630(3) 0.76276(18) 0.96231(10) 0.0471(6) Uani 1 1 d . . . . .
C63 C 0.9101(3) 0.71677(19) 1.00423(11) 0.0511(6) Uani 1 1 d . . . . .
C64 C 0.7285(3) 0.72109(19) 0.92759(11) 0.0488(6) Uani 1 1 d . . . . .
O1 O -0.1967(7) 0.7815(6) 0.3783(3) 0.296(4) Uani 1 1 d . . . . .
N17 N -0.2084(5) 0.8722(4) 0.3177(2) 0.1324(13) Uani 1 1 d . . . . .
C65 C -0.1589(9) 0.8618(7) 0.3670(3) 0.230(5) Uani 1 1 d . . . . .
H65 H -0.0968 0.9131 0.3932 0.276 Uiso 1 1 calc R . . . .
C66 C -0.1678(7) 0.9642(4) 0.3036(3) 0.203(3) Uani 1 1 d . . . . .
H66A H -0.1064 0.9505 0.2733 0.304 Uiso 1 1 calc GR . . . .
H66B H -0.1128 1.0122 0.3359 0.304 Uiso 1 1 calc GR . . . .
H66C H -0.2572 0.9910 0.2921 0.304 Uiso 1 1 calc GR . . . .
C67 C -0.3066(7) 0.7947(5) 0.2737(3) 0.195(3) Uani 1 1 d . . . . .
H67A H -0.3224 0.7355 0.2860 0.293 Uiso 1 1 calc GR . . . .
H67B H -0.2599 0.7787 0.2396 0.293 Uiso 1 1 calc GR . . . .
H67C H -0.4015 0.8196 0.2668 0.293 Uiso 1 1 calc GR . . . .

loop_
_atom_site_aniso_label
_atom_site_aniso_U_11
_atom_site_aniso_U_22
_atom_site_aniso_U_33
_atom_site_aniso_U_23
_atom_site_aniso_U_13
_atom_site_aniso_U_12
Co1 0.0435(2) 0.0461(2) 0.02617(17) 0.01720(14) 0.00456(13) 0.01081(14)
N1 0.0418(11) 0.0450(11) 0.0339(10) 0.0155(9) 0.0048(9) 0.0145(9)
N2 0.0511(12) 0.0584(13) 0.0312(11) 0.0203(10) 0.0042(9) 0.0172(10)
N3 0.0535(13) 0.0587(13) 0.0368(11) 0.0218(10) 0.0121(10) 0.0154(10)
N4 0.0403(11) 0.0411(11) 0.0314(10) 0.0147(9) 0.0036(8) 0.0067(9)
N5 0.0513(12) 0.0554(13) 0.0367(11) 0.0253(10) 0.0079(9) 0.0129(10)
N6 0.0489(12) 0.0543(13) 0.0295(10) 0.0121(9) -0.0027(9) 0.0132(10)
N7 0.0839(18) 0.101(2) 0.0372(13) 0.0317(14) 0.0033(13) 0.0140(16)
N8 0.111(2) 0.0772(18) 0.0463(15) 0.0290(13) -0.0170(15) 0.0004(16)
C1 0.0430(14) 0.0471(14) 0.0322(12) 0.0137(11) 0.0052(10) 0.0124(11)
C2 0.0463(15) 0.0613(16) 0.0357(13) 0.0172(12) 0.0086(11) 0.0201(12)
C3 0.0472(14) 0.0480(14) 0.0307(12) 0.0140(11) 0.0015(11) 0.0092(11)
C4 0.0483(15) 0.0527(15) 0.0356(13) 0.0183(11) 0.0034(11) 0.0172(12)
C5 0.0399(13) 0.0484(14) 0.0327(12) 0.0145(11) 0.0025(10) 0.0115(11)
C6 0.0461(15) 0.0554(16) 0.0387(14) 0.0190(12) 0.0098(11) 0.0179(12)
C7 0.0674(19) 0.098(2) 0.0496(16) 0.0370(16) 0.0166(14) 0.0435(17)
C8 0.066(2) 0.120(3) 0.070(2) 0.040(2) 0.0225(17) 0.0537(19)
C9 0.065(2) 0.095(2) 0.065(2) 0.0319(17) 0.0326(16) 0.0366(17)
C10 0.0677(19) 0.0735(19) 0.0471(16) 0.0273(14) 0.0232(14) 0.0226(15)
C11 0.0595(17) 0.0730(19) 0.0411(15) 0.0271(14) 0.0041(13) 0.0228(15)
C12 0.0607(18) 0.096(2) 0.0547(18) 0.0356(16) 0.0046(14) 0.0387(17)
C13 0.068(2) 0.102(2) 0.0580(18) 0.0363(17) 0.0199(15) 0.0474(18)
C14 0.0627(18) 0.090(2) 0.0404(15) 0.0271(14) 0.0140(13) 0.0407(16)
C15 0.0436(14) 0.0541(15) 0.0368(13) 0.0195(12) 0.0054(11) 0.0150(12)
C16 0.0500(15) 0.0535(15) 0.0300(12) 0.0151(11) 0.0014(11) 0.0071(12)
C17 0.094(2) 0.110(3) 0.0445(17) 0.0423(17) 0.0198(16) 0.053(2)
C18 0.118(3) 0.127(3) 0.057(2) 0.055(2) 0.017(2) 0.058(3)
C19 0.073(2) 0.084(2) 0.0381(15) 0.0166(15) 0.0145(14) 0.0105(17)
C20 0.0615(17) 0.0654(18) 0.0357(14) 0.0178(13) 0.0075(12) 0.0158(14)
C21 0.0405(13) 0.0461(14) 0.0302(12) 0.0153(11) 0.0055(10) 0.0078(11)
C22 0.0511(15) 0.0459(14) 0.0319(13) 0.0182(11) 0.0036(11) 0.0025(12)
C23 0.0474(14) 0.0464(14) 0.0292(12) 0.0152(11) 0.0052(10) 0.0082(11)
C24 0.0495(15) 0.0441(14) 0.0321(13) 0.0128(11) 0.0039(11) 0.0048(11)
C25 0.0422(13) 0.0439(14) 0.0308(12) 0.0159(11) 0.0084(10) 0.0126(11)
C26 0.0428(14) 0.0448(14) 0.0328(13) 0.0148(11) 0.0084(10) 0.0136(11)
C27 0.0548(16) 0.0457(15) 0.0422(14) 0.0124(12) 0.0100(12) 0.0085(12)
C28 0.0652(18) 0.0438(15) 0.0624(18) 0.0179(13) 0.0181(14) 0.0052(13)
C29 0.073(2) 0.0534(17) 0.0619(19) 0.0323(15) 0.0186(15) 0.0129(15)
C30 0.0679(18) 0.0610(18) 0.0421(15) 0.0291(14) 0.0099(13) 0.0145(15)
C31 0.0623(18) 0.0634(19) 0.0386(15) 0.0086(14) -0.0086(13) 0.0156(15)
C32 0.073(2) 0.0556(19) 0.0594(19) 0.0038(15) -0.0191(15) 0.0055(15)
C33 0.079(2) 0.0494(17) 0.070(2) 0.0168(15) -0.0124(16) -0.0051(15)
C34 0.0698(19) 0.0519(16) 0.0480(16) 0.0215(13) -0.0073(13) -0.0003(14)
C35 0.0451(14) 0.0457(14) 0.0341(13) 0.0152(11) -0.0001(11) 0.0074(11)
C36 0.0592(17) 0.0462(14) 0.0300(13) 0.0137(11) 0.0004(11) 0.0077(12)
C37 0.0715(19) 0.0574(17) 0.0351(14) 0.0197(12) 0.0035(13) 0.0043(14)
C38 0.103(3) 0.073(2) 0.0394(16) 0.0280(15) 0.0097(16) 0.0097(19)
C39 0.091(2) 0.074(2) 0.063(2) 0.0281(17) -0.0282(18) -0.0046(18)
C40 0.070(2) 0.0652(18) 0.0484(16) 0.0276(14) -0.0084(14) -0.0018(15)
O2 0.163(15) 0.166(18) 0.130(14) 0.070(12) 0.006(9) 0.031(10)
N9 0.171(4) 0.144(3) 0.071(2) 0.039(2) 0.015(2) 0.034(3)
N10 0.118(3) 0.098(2) 0.112(3) 0.041(2) -0.004(2) 0.049(2)
N11 0.139(3) 0.090(2) 0.177(4) 0.061(2) 0.014(3) 0.056(2)
N12 0.119(3) 0.113(3) 0.081(2) 0.052(2) 0.0049(19) -0.0014(19)
C41 0.092(3) 0.071(2) 0.073(2) 0.0320(18) -0.0100(18) 0.019(2)
C42 0.108(3) 0.081(2) 0.067(2) 0.031(2) -0.004(2) 0.019(2)
C43 0.080(2) 0.0649(19) 0.0572(19) 0.0245(15) -0.0044(16) 0.0163(16)
C44 0.0675(19) 0.0522(17) 0.0540(17) 0.0181(14) -0.0018(14) 0.0112(14)
C45 0.080(2) 0.0597(18) 0.0586(18) 0.0165(15) 0.0102(16) 0.0188(16)
C46 0.076(2) 0.0564(18) 0.067(2) 0.0199(15) 0.0100(16) 0.0217(15)
C47 0.0658(18) 0.0438(15) 0.0649(19) 0.0210(14) -0.0034(15) 0.0080(14)
C48 0.084(2) 0.0624(19) 0.0571(18) 0.0221(15) 0.0116(16) 0.0211(16)
C49 0.085(2) 0.0581(18) 0.0624(19) 0.0227(15) 0.0112(16) 0.0279(16)
C50 0.068(2) 0.0543(18) 0.075(2) 0.0290(16) -0.0023(16) 0.0066(15)
C51 0.094(3) 0.066(2) 0.103(3) 0.042(2) -0.007(2) 0.017(2)
C52 0.083(2) 0.068(2) 0.078(2) 0.0410(19) -0.0055(19) 0.0002(17)
C68 0.47(3) 0.32(3) 0.35(2) 0.162(19) 0.27(2) 0.12(2)
N13 0.0651(17) 0.0645(16) 0.0770(18) 0.0197(13) -0.0076(14) -0.0023(13)
N14 0.114(2) 0.106(2) 0.086(2) 0.0619(19) 0.0053(17) 0.0117(18)
N15 0.0888(19) 0.0645(16) 0.0761(18) 0.0394(14) 0.0050(14) 0.0047(14)
N16 0.0569(16) 0.0775(18) 0.0684(17) 0.0288(14) 0.0077(13) 0.0030(13)
C53 0.0598(18) 0.0422(15) 0.0504(16) 0.0137(12) 0.0045(14) 0.0038(13)
C54 0.0638(19) 0.0616(18) 0.0582(18) 0.0281(15) 0.0094(14) 0.0033(14)
C55 0.0496(16) 0.0511(16) 0.0460(15) 0.0188(12) 0.0049(12) 0.0065(12)
C56 0.0463(15) 0.0451(14) 0.0377(13) 0.0126(11) 0.0069(11) 0.0078(12)
C57 0.0537(16) 0.0518(16) 0.0408(14) 0.0202(12) 0.0014(12) 0.0045(13)
C58 0.0504(15) 0.0521(16) 0.0390(14) 0.0148(12) -0.0020(11) 0.0041(12)
C59 0.0504(15) 0.0435(14) 0.0392(14) 0.0145(11) 0.0085(11) 0.0107(12)
C60 0.0549(16) 0.0477(15) 0.0418(14) 0.0197(12) 0.0026(12) 0.0113(12)
C61 0.0475(15) 0.0473(15) 0.0426(14) 0.0132(12) 0.0015(11) 0.0090(12)
C62 0.0530(16) 0.0463(15) 0.0462(15) 0.0184(12) 0.0084(12) 0.0083(12)
C63 0.0575(17) 0.0443(15) 0.0548(17) 0.0195(13) 0.0082(13) 0.0033(13)
C64 0.0520(17) 0.0505(16) 0.0508(16) 0.0216(13) 0.0150(14) 0.0097(13)
O1 0.238(6) 0.453(10) 0.346(8) 0.298(8) 0.114(5) 0.179(6)
N17 0.143(4) 0.149(4) 0.127(3) 0.058(3) 0.033(3) 0.056(3)
C65 0.227(8) 0.365(13) 0.198(7) 0.185(8) 0.099(6) 0.185(9)
C66 0.286(8) 0.130(5) 0.199(6) 0.073(5) -0.009(6) 0.005(5)
C67 0.178(6) 0.187(6) 0.192(6) 0.017(5) 0.030(5) -0.037(5)

loop_
_atom_type_symbol
_atom_type_description
_atom_type_scat_dispersion_real
_atom_type_scat_dispersion_imag
_atom_type_scat_source
C C 0.0033 0.0016 'International Tables Vol C Tables 4.2.6.8 and 6.1.1.4'
H H 0.0000 0.0000 'International Tables Vol C Tables 4.2.6.8 and 6.1.1.4'
Co Co 0.3494 0.9721 'International Tables Vol C Tables 4.2.6.8 and 6.1.1.4'
N N 0.0061 0.0033 'International Tables Vol C Tables 4.2.6.8 and 6.1.1.4'
O O 0.0106 0.0060 'International Tables Vol C Tables 4.2.6.8 and 6.1.1.4'

loop_
_geom_angle_atom_site_label_1
_geom_angle_atom_site_label_2
_geom_angle_atom_site_label_3
_geom_angle
_geom_angle_site_symmetry_1
_geom_angle_site_symmetry_3
N1 Co1 N2 77.35(7) . .
N1 Co1 N3 76.89(7) . .
N1 Co1 N5 96.40(8) . .
N1 Co1 N6 104.27(8) . .
N3 Co1 N2 154.03(7) . .
N4 Co1 N1 173.44(8) . .
N4 Co1 N2 97.35(7) . .
N4 Co1 N3 108.57(7) . .
N4 Co1 N5 79.84(8) . .
N4 Co1 N6 79.44(8) . .
N5 Co1 N2 92.46(8) . .
N5 Co1 N3 93.57(8) . .
N6 Co1 N2 90.74(8) . .
N6 Co1 N3 92.46(8) . .
N6 Co1 N5 159.28(7) . .
C1 N1 Co1 120.06(14) . .
C1 N1 C5 119.02(19) . .
C5 N1 Co1 120.22(15) . .
C11 N2 Co1 129.44(16) . .
C11 N2 C15 117.8(2) . .
C15 N2 Co1 112.17(14) . .
C6 N3 Co1 112.72(15) . .
C10 N3 Co1 129.28(17) . .
C10 N3 C6 117.9(2) . .
C21 N4 Co1 119.73(15) . .
C21 N4 C25 120.37(18) . .
C25 N4 Co1 119.23(14) . .
C26 N5 Co1 113.72(15) . .
C30 N5 Co1 128.53(18) . .
C30 N5 C26 117.5(2) . .
C31 N6 Co1 127.65(17) . .
C31 N6 C35 117.9(2) . .
C35 N6 Co1 114.49(15) . .
C19 N7 C18 114.7(2) . .
C38 N8 C39 115.4(2) . .
N1 C1 C2 121.1(2) . .
N1 C1 C15 115.00(19) . .
C2 C1 C15 123.9(2) . .
C1 C2 H2 119.6 . .
C1 C2 C3 120.8(2) . .
C3 C2 H2 119.6 . .
C2 C3 C4 117.2(2) . .
C2 C3 C16 121.4(2) . .
C4 C3 C16 121.5(2) . .
C3 C4 H4 119.8 . .
C5 C4 C3 120.4(2) . .
C5 C4 H4 119.8 . .
N1 C5 C4 121.5(2) . .
N1 C5 C6 114.05(19) . .
C4 C5 C6 124.5(2) . .
N3 C6 C5 114.7(2) . .
N3 C6 C7 122.0(2) . .
C7 C6 C5 123.3(2) . .
C6 C7 H7 120.4 . .
C6 C7 C8 119.2(2) . .
C8 C7 H7 120.4 . .
C7 C8 H8 120.5 . .
C9 C8 C7 119.0(3) . .
C9 C8 H8 120.5 . .
C8 C9 H9 120.6 . .
C10 C9 C8 118.8(3) . .
C10 C9 H9 120.6 . .
N3 C10 C9 123.1(2) . .
N3 C10 H10 118.4 . .
C9 C10 H10 118.4 . .
N2 C11 H11 118.7 . .
N2 C11 C12 122.6(2) . .
C12 C11 H11 118.7 . .
C11 C12 H12 120.5 . .
C11 C12 C13 119.0(2) . .
C13 C12 H12 120.5 . .
C12 C13 H13 120.3 . .
C14 C13 C12 119.3(3) . .
C14 C13 H13 120.3 . .
C13 C14 H14 120.5 . .
C15 C14 C13 119.0(2) . .
C15 C14 H14 120.5 . .
N2 C15 C1 114.4(2) . .
N2 C15 C14 122.2(2) . .
C14 C15 C1 123.4(2) . .
C17 C16 C3 122.4(2) . .
C17 C16 C20 116.2(2) . .
C20 C16 C3 121.3(2) . .
C16 C17 H17 120.2 . .
C16 C17 C18 119.5(3) . .
C18 C17 H17 120.2 . .
N7 C18 C17 124.7(3) . .
N7 C18 H18 117.7 . .
C17 C18 H18 117.7 . .
N7 C19 H19 117.4 . .
N7 C19 C20 125.1(3) . .
C20 C19 H19 117.4 . .
C16 C20 H20 120.2 . .
C19 C20 C16 119.7(2) . .
C19 C20 H20 120.2 . .
N4 C21 C22 120.8(2) . .
N4 C21 C35 112.70(19) . .
C22 C21 C35 126.4(2) . .
C21 C22 H22 120.1 . .
C21 C22 C23 119.8(2) . .
C23 C22 H22 120.1 . .
C22 C23 C36 121.0(2) . .
C24 C23 C22 118.3(2) . .
C24 C23 C36 120.6(2) . .
C23 C24 H24 120.2 . .
C25 C24 C23 119.7(2) . .
C25 C24 H24 120.2 . .
N4 C25 C24 121.0(2) . .
N4 C25 C26 113.07(19) . .
C24 C25 C26 125.8(2) . .
N5 C26 C25 113.8(2) . .
N5 C26 C27 122.2(2) . .
C27 C26 C25 123.9(2) . .
C26 C27 H27 120.5 . .
C26 C27 C28 119.0(2) . .
C28 C27 H27 120.5 . .
C27 C28 H28 120.4 . .
C29 C28 C27 119.3(3) . .
C29 C28 H28 120.4 . .
C28 C29 H29 120.7 . .
C30 C29 C28 118.7(2) . .
C30 C29 H29 120.7 . .
N5 C30 C29 123.4(2) . .
N5 C30 H30 118.3 . .
C29 C30 H30 118.3 . .
N6 C31 H31 118.6 . .
N6 C31 C32 122.7(2) . .
C32 C31 H31 118.6 . .
C31 C32 H32 120.4 . .
C31 C32 C33 119.1(3) . .
C33 C32 H32 120.4 . .
C32 C33 H33 120.2 . .
C32 C33 C34 119.5(3) . .
C34 C33 H33 120.2 . .
C33 C34 H34 120.7 . .
C35 C34 C33 118.6(2) . .
C35 C34 H34 120.7 . .
N6 C35 C21 113.4(2) . .
N6 C35 C34 122.2(2) . .
C34 C35 C21 124.4(2) . .
C37 C36 C23 122.8(2) . .
C40 C36 C23 120.5(2) . .
C40 C36 C37 116.7(2) . .
C36 C37 H37 120.4 . .
C38 C37 C36 119.2(3) . .
C38 C37 H37 120.4 . .
N8 C38 C37 125.0(3) . .
N8 C38 H38 117.5 . .
C37 C38 H38 117.5 . .
N8 C39 H39 117.8 . .
N8 C39 C40 124.4(3) . .
C40 C39 H39 117.8 . .
C36 C40 C39 119.4(3) . .
C36 C40 H40 120.3 . .
C39 C40 H40 120.3 . .
N10 C41 C43 178.6(4) . .
N9 C42 C43 179.6(5) . .
C41 C43 C42 116.1(3) . .
C41 C43 C44 121.6(3) . .
C44 C43 C42 122.2(3) . .
C43 C44 C45 121.3(3) . .
C49 C44 C43 122.0(3) . .
C49 C44 C45 116.6(2) . .
C44 C45 H45 119.2 . .
C46 C45 C44 121.6(3) . .
C46 C45 H45 119.2 . .
C45 C46 H46 119.3 . .
C45 C46 C47 121.4(3) . .
C47 C46 H46 119.3 . .
C48 C47 C46 116.9(2) . .
C48 C47 C50 121.3(3) . .
C50 C47 C46 121.9(3) . .
C47 C48 H48 119.4 . .
C49 C48 C47 121.3(3) . .
C49 C48 H48 119.4 . .
C44 C49 H49 119.0 . .
C48 C49 C44 122.1(3) . .
C48 C49 H49 119.0 . .
C47 C50 C51 120.7(3) . .
C47 C50 C52 123.4(3) . .
C52 C50 C51 115.7(3) . .
N11 C51 C50 178.9(4) . .
N12 C52 C50 177.8(4) . .
N13 C53 C55 176.7(3) . .
N14 C54 C55 179.2(4) . .
C53 C55 C54 117.1(2) . .
C53 C55 C56 120.3(2) . .
C56 C55 C54 122.3(2) . .
C55 C56 C57 121.9(2) . .
C55 C56 C61 120.7(2) . .
C61 C56 C57 117.3(2) . .
C56 C57 H57 119.4 . .
C58 C57 C56 121.1(2) . .
C58 C57 H57 119.4 . .
C57 C58 H58 119.3 . .
C57 C58 C59 121.5(2) . .
C59 C58 H58 119.3 . .
C60 C59 C58 116.9(2) . .
C60 C59 C62 121.2(2) . .
C62 C59 C58 121.9(2) . .
C59 C60 H60 119.3 . .
C61 C60 C59 121.4(2) . .
C61 C60 H60 119.3 . .
C56 C61 H61 119.1 . .
C60 C61 C56 121.8(2) . .
C60 C61 H61 119.1 . .
C63 C62 C59 121.2(2) . .
C64 C62 C59 121.3(2) . .
C64 C62 C63 117.3(2) . .
N15 C63 C62 179.4(3) . .
N16 C64 C62 178.2(3) . .
C65 N17 C66 120.3(7) . .
C65 N17 C67 124.1(6) . .
C66 N17 C67 115.6(5) . .
O1 C65 N17 118.9(10) . .
O1 C65 H65 120.6 . .
N17 C65 H65 120.6 . .
N17 C66 H66A 109.5 . .
N17 C66 H66B 109.5 . .
N17 C66 H66C 109.5 . .
H66A C66 H66B 109.5 . .
H66A C66 H66C 109.5 . .
H66B C66 H66C 109.5 . .
N17 C67 H67A 109.5 . .
N17 C67 H67B 109.5 . .
N17 C67 H67C 109.5 . .
H67A C67 H67B 109.5 . .
H67A C67 H67C 109.5 . .
H67B C67 H67C 109.5 . .

loop_
_geom_bond_atom_site_label_1
_geom_bond_atom_site_label_2
_geom_bond_distance
_geom_bond_site_symmetry_2
Co1 N1 1.9702(19) .
Co1 N2 2.207(2) .
Co1 N3 2.195(2) .
Co1 N4 1.9180(19) .
Co1 N5 2.052(2) .
Co1 N6 2.041(2) .
N1 C1 1.349(3) .
N1 C5 1.352(3) .
N2 C11 1.341(3) .
N2 C15 1.350(3) .
N3 C6 1.345(3) .
N3 C10 1.336(3) .
N4 C21 1.343(3) .
N4 C25 1.347(3) .
N5 C26 1.360(3) .
N5 C30 1.340(3) .
N6 C31 1.341(3) .
N6 C35 1.358(3) .
N7 C18 1.329(4) .
N7 C19 1.312(3) .
N8 C38 1.321(4) .
N8 C39 1.328(4) .
C1 C2 1.379(3) .
C1 C15 1.477(3) .
C2 H2 0.9300 .
C2 C3 1.384(3) .
C3 C4 1.390(3) .
C3 C16 1.481(3) .
C4 H4 0.9300 .
C4 C5 1.375(3) .
C5 C6 1.481(3) .
C6 C7 1.369(3) .
C7 H7 0.9300 .
C7 C8 1.384(4) .
C8 H8 0.9300 .
C8 C9 1.367(4) .
C9 H9 0.9300 .
C9 C10 1.367(4) .
C10 H10 0.9300 .
C11 H11 0.9300 .
C11 C12 1.369(3) .
C12 H12 0.9300 .
C12 C13 1.372(4) .
C13 H13 0.9300 .
C13 C14 1.371(3) .
C14 H14 0.9300 .
C14 C15 1.370(3) .
C16 C17 1.369(3) .
C16 C20 1.378(3) .
C17 H17 0.9300 .
C17 C18 1.378(4) .
C18 H18 0.9300 .
C19 H19 0.9300 .
C19 C20 1.371(3) .
C20 H20 0.9300 .
C21 C22 1.382(3) .
C21 C35 1.473(3) .
C22 H22 0.9300 .
C22 C23 1.391(3) .
C23 C24 1.389(3) .
C23 C36 1.485(3) .
C24 H24 0.9300 .
C24 C25 1.382(3) .
C25 C26 1.474(3) .
C26 C27 1.373(3) .
C27 H27 0.9300 .
C27 C28 1.383(3) .
C28 H28 0.9300 .
C28 C29 1.377(4) .
C29 H29 0.9300 .
C29 C30 1.367(4) .
C30 H30 0.9300 .
C31 H31 0.9300 .
C31 C32 1.367(4) .
C32 H32 0.9300 .
C32 C33 1.369(4) .
C33 H33 0.9300 .
C33 C34 1.382(4) .
C34 H34 0.9300 .
C34 C35 1.373(3) .
C36 C37 1.383(3) .
C36 C40 1.382(4) .
C37 H37 0.9300 .
C37 C38 1.377(3) .
C38 H38 0.9300 .
C39 H39 0.9300 .
C39 C40 1.383(4) .
C40 H40 0.9300 .
O2 C68 1.322(19) .
N9 C42 1.149(4) .
N10 C41 1.138(4) .
N11 C51 1.141(4) .
N12 C52 1.142(4) .
C41 C43 1.413(4) .
C42 C43 1.423(5) .
C43 C44 1.414(4) .
C44 C45 1.416(4) .
C44 C49 1.402(4) .
C45 H45 0.9300 .
C45 C46 1.350(4) .
C46 H46 0.9300 .
C46 C47 1.418(4) .
C47 C48 1.407(4) .
C47 C50 1.411(4) .
C48 H48 0.9300 .
C48 C49 1.357(4) .
C49 H49 0.9300 .
C50 C51 1.425(4) .
C50 C52 1.412(4) .
N13 C53 1.144(3) .
N14 C54 1.137(3) .
N15 C63 1.149(3) .
N16 C64 1.148(3) .
C53 C55 1.406(4) .
C54 C55 1.412(4) .
C55 C56 1.409(3) .
C56 C57 1.409(3) .
C56 C61 1.409(3) .
C57 H57 0.9300 .
C57 C58 1.354(3) .
C58 H58 0.9300 .
C58 C59 1.423(3) .
C59 C60 1.408(3) .
C59 C62 1.414(3) .
C60 H60 0.9300 .
C60 C61 1.350(3) .
C61 H61 0.9300 .
C62 C63 1.410(3) .
C62 C64 1.404(4) .
O1 C65 1.256(10) .
N17 C65 1.312(7) .
N17 C66 1.448(6) .
N17 C67 1.476(6) .
C65 H65 0.9300 .
C66 H66A 0.9600 .
C66 H66B 0.9600 .
C66 H66C 0.9600 .
C67 H67A 0.9600 .
C67 H67B 0.9600 .
C67 H67C 0.9600 .
